data_7218484
loop_
_publ_author_name
'\,Serb, Mihaela-Diana'
'Kalf, Irmgard'
'Englert, Ulli'

_publ_section_title
;
 Biguanide and squaric acid as pH-dependent building blocks in crystal
 engineering
;
_journal_issue 46
_journal_name_full CrystEngComm
_journal_page_first 10631
_journal_paper_doi 10.1039/C4CE01643B
_journal_volume 16
_journal_year 2014
_chemical_formula_moiety '2(C8 H12 N5), C4 O4'
_chemical_formula_sum 'C20 H24 N10 O4'
_chemical_formula_weight 468.49
_chemical_name_systematic
; 
 ? 
;
_space_group_IT_number 2
_symmetry_cell_setting triclinic
_symmetry_space_group_name_Hall '-P 1'
_symmetry_space_group_name_H-M 'P -1'
_atom_sites_solution_hydrogens geom
_atom_sites_solution_primary direct
_atom_sites_solution_secondary difmap
_audit_creation_method SHELXL-97
_cell_angle_alpha 71.502(3)
_cell_angle_beta 74.311(3)
_cell_angle_gamma 80.732(3)
_cell_formula_units_Z 2
_cell_length_a 8.9093(16)
_cell_length_b 10.772(2)
_cell_length_c 12.425(2)
_cell_measurement_reflns_used 1908
_cell_measurement_temperature 130(2)
_cell_measurement_theta_max 23.09
_cell_measurement_theta_min 2.38
_cell_volume 1085.0(3)
_computing_cell_refinement 'SAINT-Plus (Bruker, 1999)'
_computing_data_collection 'SMART (Bruker, 2001)'
_computing_data_reduction 'SAINT-Plus (Bruker, 1999)'
_computing_molecular_graphics 'PLATON (Spek, 2009)'
_computing_publication_material 'SHELXL-97 (Sheldrick, 2008)'
_computing_structure_refinement 'SHELXL-97 (Sheldrick, 2008)'
_computing_structure_solution 'SHELXS-97 (Sheldrick, 2008)'
_diffrn_ambient_temperature 130(2)
_diffrn_measured_fraction_theta_full .998
_diffrn_measured_fraction_theta_max .998
_diffrn_measurement_device_type 'Bruker SMART APEX CCD'
_diffrn_measurement_method '\w scans'
_diffrn_radiation_monochromator graphite
_diffrn_radiation_source 'fine-focus sealed tube'
_diffrn_radiation_type MoK\a
_diffrn_radiation_wavelength 0.71073
_diffrn_reflns_av_R_equivalents 0.0566
_diffrn_reflns_av_sigmaI/netI 0.0787
_diffrn_reflns_limit_h_max 11
_diffrn_reflns_limit_h_min -11
_diffrn_reflns_limit_k_max 13
_diffrn_reflns_limit_k_min -13
_diffrn_reflns_limit_l_max 15
_diffrn_reflns_limit_l_min -15
_diffrn_reflns_number 13257
_diffrn_reflns_theta_full 26.44
_diffrn_reflns_theta_max 26.44
_diffrn_reflns_theta_min 2.00
_diffrn_standards_decay_% 'no decay'
_exptl_absorpt_coefficient_mu 0.105
_exptl_absorpt_correction_type none
_exptl_crystal_colour colourless
_exptl_crystal_density_diffrn 1.434
_exptl_crystal_density_method 'not measured'
_exptl_crystal_description fragment
_exptl_crystal_F_000 492
_exptl_crystal_size_max 0.28
_exptl_crystal_size_mid 0.10
_exptl_crystal_size_min 0.05
_refine_diff_density_max .206
_refine_diff_density_min -.272
_refine_diff_density_rms .055
_refine_ls_extinction_method none
_refine_ls_goodness_of_fit_ref 0.923
_refine_ls_hydrogen_treatment mixed
_refine_ls_matrix_type full
_refine_ls_number_parameters 363
_refine_ls_number_reflns 4464
_refine_ls_number_restraints 14
_refine_ls_restrained_S_all 0.924
_refine_ls_R_factor_all 0.0678
_refine_ls_R_factor_gt 0.0437
_refine_ls_shift/su_max 0.001
_refine_ls_shift/su_mean 0.000
_refine_ls_structure_factor_coef Fsqd
_refine_ls_weighting_details 'calc w=1/[\s^2^(Fo^2^)+(0.0235P)^2^+0.0000P] where P=(Fo^2^+2Fc^2^)/3'
_refine_ls_weighting_scheme calc
_refine_ls_wR_factor_gt 0.0781
_refine_ls_wR_factor_ref 0.0860
_reflns_number_gt 3082
_reflns_number_total 4464
_reflns_threshold_expression >2sigma(I)
_cod_data_source_file c4ce01643b2.cif
_cod_data_source_block 2b
_cod_depositor_comments
;
The following automatic conversions were performed:

'_symmetry_cell_setting' value 'Triclinic' changed to 'triclinic'
according to
/usr/data/users/saulius/crontab/automatic-downloads/rss-feeds/RSC/lib/dictionaries/cif_core.dic
dictionary named 'cif_core.dic' version 2.4.2 from 2011-04-26.

Automatic conversion script
Id: cif_fix_values 2827 2014-09-09 07:05:25Z andrius 

 Adding full bibliography for 7218480--7218488.cif.
;
_cod_original_sg_symbol_Hall -P1
_cod_original_sg_symbol_H-M P-1
_cod_database_code 7218484

loop_
_symmetry_equiv_pos_as_xyz
'x, y, z'
'-x, -y, -z'

loop_
_atom_site_label
_atom_site_type_symbol
_atom_site_fract_x
_atom_site_fract_y
_atom_site_fract_z
_atom_site_U_iso_or_equiv
_atom_site_adp_type
_atom_site_occupancy
_atom_site_symmetry_multiplicity
_atom_site_calc_flag
_atom_site_refinement_flags
O1 O 0.08393(14) 0.72348(12) 0.86334(11) 0.0181(3) Uani 1 1 d .
O2 O 0.27268(14) 0.96656(12) 0.83388(11) 0.0208(3) Uani 1 1 d .
O3 O 0.57652(14) 0.76388(12) 0.88702(11) 0.0181(3) Uani 1 1 d .
O4 O 0.39990(14) 0.52593(12) 0.88792(11) 0.0181(3) Uani 1 1 d .
C1 C 0.2223(2) 0.73458(18) 0.86234(15) 0.0146(4) Uani 1 1 d .
C2 C 0.3066(2) 0.84448(18) 0.85242(16) 0.0157(4) Uani 1 1 d .
C3 C 0.4445(2) 0.75453(18) 0.87254(16) 0.0150(4) Uani 1 1 d .
C4 C 0.3632(2) 0.64562(18) 0.87613(15) 0.0144(4) Uani 1 1 d .
N1 N -0.24778(19) 0.61055(17) 0.26289(14) 0.0212(4) Uani 1 1 d D
H100 H -0.3333(19) 0.6124(19) 0.2377(16) 0.027(6) Uiso 1 1 d D
N2 N 0.02221(17) 0.61296(14) 0.20387(13) 0.0147(4) Uani 1 1 d .
N3 N 0.1556(2) 0.42250(16) 0.15694(14) 0.0164(4) Uani 1 1 d D
H130 H 0.0635(19) 0.3947(19) 0.1678(17) 0.029(6) Uiso 1 1 d D
H131 H 0.2495(19) 0.3778(18) 0.1373(17) 0.035(7) Uiso 1 1 d D
N4 N -0.1265(2) 0.58782(16) 0.08398(14) 0.0168(4) Uani 1 1 d D
H140 H -0.043(2) 0.600(2) 0.0225(16) 0.042(7) Uiso 1 1 d D
H141 H -0.2199(19) 0.5614(19) 0.0814(17) 0.032(6) Uiso 1 1 d D
N5 N 0.28898(19) 0.59123(17) 0.14691(14) 0.0164(4) Uani 1 1 d D
H150 H 0.3843(19) 0.5436(17) 0.1283(16) 0.028(6) Uiso 1 1 d D
H151 H 0.282(2) 0.6682(15) 0.1530(16) 0.023(6) Uiso 1 1 d D
C5 C -0.4313(2) 0.64851(19) 0.42969(17) 0.0235(5) Uani 1 1 d .
H5 H -0.5098 0.6589 0.3881 0.028 Uiso 1 1 calc R
C6 C -0.4728(3) 0.6615(2) 0.54104(18) 0.0296(5) Uani 1 1 d .
H6 H -0.5792 0.6816 0.5756 0.036 Uiso 1 1 calc R
C7 C -0.3598(3) 0.6452(2) 0.60211(18) 0.0296(5) Uani 1 1 d .
H7 H -0.3877 0.6534 0.6791 0.036 Uiso 1 1 calc R
C8 C -0.2067(3) 0.6171(2) 0.55081(18) 0.0312(6) Uani 1 1 d .
H8 H -0.1289 0.6056 0.5933 0.037 Uiso 1 1 calc R
C9 C -0.1626(2) 0.6051(2) 0.43906(18) 0.0287(5) Uani 1 1 d .
H9 H -0.0558 0.5865 0.4045 0.034 Uiso 1 1 calc R
C10 C -0.2769(2) 0.62061(19) 0.37794(16) 0.0193(5) Uani 1 1 d .
C11 C -0.1118(2) 0.59982(17) 0.18386(16) 0.0147(4) Uani 1 1 d .
C12 C 0.1544(2) 0.54305(18) 0.16598(15) 0.0139(4) Uani 1 1 d .
N6 N 0.56177(18) 1.06822(15) 0.75072(14) 0.0166(4) Uani 1 1 d D
H160 H 0.4611(19) 1.0420(19) 0.7641(17) 0.037(6) Uiso 1 1 d D
N7 N 0.71176(17) 1.13895(15) 0.84913(14) 0.0169(4) Uani 1 1 d .
N8 N 0.8341(2) 0.92642(16) 0.85300(15) 0.0184(4) Uani 1 1 d D
H180 H 0.925(2) 0.8696(18) 0.8544(18) 0.036(6) Uiso 1 1 d D
H181 H 0.747(2) 0.891(2) 0.8571(19) 0.043(7) Uiso 1 1 d D
N9 N 0.44534(19) 1.15272(17) 0.90253(15) 0.0194(4) Uani 1 1 d D
H190 H 0.448(3) 1.173(2) 0.9675(15) 0.050(8) Uiso 1 1 d D
H191 H 0.349(2) 1.140(2) 0.8979(18) 0.040(7) Uiso 1 1 d D
N10 N 0.9745(2) 1.09798(17) 0.82718(16) 0.0234(4) Uani 1 1 d D
H200 H 0.975(3) 1.1889(16) 0.815(2) 0.063(8) Uiso 1 1 d D
H201 H 1.0627(18) 1.0469(17) 0.8305(16) 0.018(5) Uiso 1 1 d D
C13 C 0.6467(2) 0.9821(2) 0.58712(18) 0.0257(5) Uani 1 1 d .
H13 H 0.5695 0.9209 0.6249 0.031 Uiso 1 1 calc R
C14 C 0.7364(3) 0.9851(2) 0.47668(18) 0.0328(6) Uani 1 1 d .
H14 H 0.7204 0.9264 0.4384 0.039 Uiso 1 1 calc R
C15 C 0.8485(3) 1.0727(2) 0.42231(19) 0.0336(6) Uani 1 1 d .
H15 H 0.9099 1.0750 0.3463 0.040 Uiso 1 1 calc R
C16 C 0.8720(2) 1.1573(2) 0.47804(18) 0.0320(6) Uani 1 1 d .
H16 H 0.9506 1.2171 0.4402 0.038 Uiso 1 1 calc R
C17 C 0.7829(2) 1.1566(2) 0.58807(17) 0.0242(5) Uani 1 1 d .
H17 H 0.7994 1.2157 0.6257 0.029 Uiso 1 1 calc R
C18 C 0.6690(2) 1.06816(19) 0.64291(16) 0.0178(4) Uani 1 1 d .
C19 C 0.5779(2) 1.11653(18) 0.83403(16) 0.0154(4) Uani 1 1 d .
C20 C 0.8388(2) 1.05349(18) 0.84084(16) 0.0168(4) Uani 1 1 d .

loop_
_atom_site_aniso_label
_atom_site_aniso_U_11
_atom_site_aniso_U_22
_atom_site_aniso_U_33
_atom_site_aniso_U_23
_atom_site_aniso_U_13
_atom_site_aniso_U_12
O1 0.0097(7) 0.0162(7) 0.0288(8) -0.0061(6) -0.0058(6) -0.0010(6)
O2 0.0132(7) 0.0156(7) 0.0342(9) -0.0071(7) -0.0069(6) -0.0005(6)
O3 0.0132(7) 0.0176(7) 0.0259(8) -0.0072(6) -0.0071(6) -0.0015(6)
O4 0.0128(7) 0.0141(7) 0.0276(8) -0.0070(6) -0.0051(6) 0.0011(6)
C1 0.0131(10) 0.0169(10) 0.0138(10) -0.0044(8) -0.0022(8) -0.0028(8)
C2 0.0142(10) 0.0163(11) 0.0156(10) -0.0046(9) -0.0023(8) -0.0006(8)
C3 0.0131(10) 0.0167(10) 0.0141(10) -0.0043(8) -0.0012(8) -0.0024(8)
C4 0.0124(10) 0.0166(10) 0.0128(10) -0.0028(8) -0.0024(8) -0.0017(8)
N1 0.0101(9) 0.0346(11) 0.0205(10) -0.0099(8) -0.0048(8) 0.0000(8)
N2 0.0107(8) 0.0151(9) 0.0199(9) -0.0081(7) -0.0027(7) -0.0003(7)
N3 0.0116(9) 0.0137(9) 0.0257(10) -0.0084(8) -0.0043(8) -0.0004(8)
N4 0.0127(9) 0.0215(10) 0.0179(10) -0.0069(8) -0.0036(8) -0.0036(8)
N5 0.0121(9) 0.0150(9) 0.0243(10) -0.0089(8) -0.0043(7) -0.0003(8)
C5 0.0191(11) 0.0247(12) 0.0235(12) -0.0052(10) -0.0034(9) 0.0011(9)
C6 0.0245(13) 0.0283(13) 0.0260(13) -0.0061(10) 0.0031(10) 0.0074(10)
C7 0.0381(14) 0.0288(13) 0.0161(11) -0.0063(10) 0.0000(10) 0.0022(11)
C8 0.0294(13) 0.0417(14) 0.0222(12) -0.0093(11) -0.0073(10) 0.0005(11)
C9 0.0225(12) 0.0402(14) 0.0234(12) -0.0122(11) -0.0048(10) 0.0029(10)
C10 0.0200(11) 0.0188(11) 0.0159(11) -0.0037(9) -0.0007(9) -0.0008(9)
C11 0.0159(11) 0.0096(10) 0.0179(11) -0.0034(8) -0.0037(8) -0.0007(8)
C12 0.0155(10) 0.0159(10) 0.0110(10) -0.0032(8) -0.0055(8) -0.0008(8)
N6 0.0124(9) 0.0180(9) 0.0209(9) -0.0070(8) -0.0032(7) -0.0036(7)
N7 0.0104(8) 0.0143(9) 0.0271(10) -0.0077(7) -0.0045(7) -0.0001(7)
N8 0.0113(9) 0.0130(9) 0.0307(10) -0.0065(8) -0.0054(8) 0.0009(8)
N9 0.0116(9) 0.0268(10) 0.0221(10) -0.0113(8) -0.0035(8) -0.0002(8)
N10 0.0119(9) 0.0156(10) 0.0450(12) -0.0108(9) -0.0087(9) 0.0002(8)
C13 0.0264(12) 0.0258(12) 0.0260(12) -0.0090(10) -0.0069(10) -0.0008(10)
C14 0.0388(15) 0.0349(14) 0.0264(13) -0.0136(11) -0.0092(11) 0.0047(11)
C15 0.0281(13) 0.0448(15) 0.0191(12) -0.0077(11) 0.0006(10) 0.0080(11)
C16 0.0193(12) 0.0388(14) 0.0284(13) 0.0001(11) -0.0009(10) -0.0038(10)
C17 0.0193(11) 0.0260(12) 0.0253(12) -0.0051(10) -0.0037(9) -0.0032(9)
C18 0.0143(10) 0.0189(11) 0.0181(11) -0.0042(9) -0.0042(9) 0.0025(8)
C19 0.0147(10) 0.0112(10) 0.0186(11) -0.0024(8) -0.0027(8) -0.0020(8)
C20 0.0154(11) 0.0174(11) 0.0180(11) -0.0057(9) -0.0049(8) -0.0002(9)

loop_
_atom_type_symbol
_atom_type_description
_atom_type_scat_dispersion_real
_atom_type_scat_dispersion_imag
_atom_type_scat_source
C C .0033 .0016 'International Tables Vol C Tables 4.2.6.8 and 6.1.1.4'
H H .0000 .0000 'International Tables Vol C Tables 4.2.6.8 and 6.1.1.4'
N N .0061 .0033 'International Tables Vol C Tables 4.2.6.8 and 6.1.1.4'
O O .0106 .0060 'International Tables Vol C Tables 4.2.6.8 and 6.1.1.4'

loop_
_geom_angle_atom_site_label_1
_geom_angle_atom_site_label_2
_geom_angle_atom_site_label_3
_geom_angle
O1 C1 C2 133.82(17)
O1 C1 C4 136.28(17)
C2 C1 C4 89.84(14)
O2 C2 C1 134.34(17)
O2 C2 C3 135.57(17)
C1 C2 C3 90.09(15)
O3 C3 C4 134.23(17)
O3 C3 C2 135.73(17)
C4 C3 C2 89.96(15)
O4 C4 C3 134.37(17)
O4 C4 C1 135.66(17)
C3 C4 C1 89.96(15)
C11 N1 C10 130.81(17)
C11 N1 H100 114.2(13)
C10 N1 H100 115.0(13)
C11 N2 C12 120.81(16)
C12 N3 H130 116.0(13)
C12 N3 H131 118.4(13)
H130 N3 H131 125.5(18)
C11 N4 H140 118.5(14)
C11 N4 H141 119.0(12)
H140 N4 H141 122.3(18)
C12 N5 H150 122.0(12)
C12 N5 H151 115.0(13)
H150 N5 H151 123.0(18)
C6 C5 C10 120.7(2)
C6 C5 H5 119.7
C10 C5 H5 119.7
C7 C6 C5 119.9(2)
C7 C6 H6 120.0
C5 C6 H6 120.0
C8 C7 C6 119.3(2)
C8 C7 H7 120.3
C6 C7 H7 120.3
C7 C8 C9 121.6(2)
C7 C8 H8 119.2
C9 C8 H8 119.2
C8 C9 C10 118.9(2)
C8 C9 H9 120.5
C10 C9 H9 120.5
C5 C10 C9 119.51(19)
C5 C10 N1 115.81(18)
C9 C10 N1 124.68(18)
N2 C11 N4 124.13(18)
N2 C11 N1 120.35(17)
N4 C11 N1 115.24(17)
N5 C12 N3 118.60(18)
N5 C12 N2 118.17(17)
N3 C12 N2 122.96(17)
C19 N6 C18 127.99(17)
C19 N6 H160 113.1(12)
C18 N6 H160 118.4(13)
C19 N7 C20 121.76(17)
C20 N8 H180 120.4(13)
C20 N8 H181 123.4(14)
H180 N8 H181 116.2(18)
C19 N9 H190 120.0(15)
C19 N9 H191 122.8(13)
H190 N9 H191 115.6(19)
C20 N10 H200 117.1(15)
C20 N10 H201 123.5(12)
H200 N10 H201 119.4(19)
C14 C13 C18 120.1(2)
C14 C13 H13 119.9
C18 C13 H13 119.9
C15 C14 C13 120.1(2)
C15 C14 H14 120.0
C13 C14 H14 120.0
C14 C15 C16 119.9(2)
C14 C15 H15 120.1
C16 C15 H15 120.1
C15 C16 C17 121.0(2)
C15 C16 H16 119.5
C17 C16 H16 119.5
C16 C17 C18 119.1(2)
C16 C17 H17 120.5
C18 C17 H17 120.5
C13 C18 C17 119.82(19)
C13 C18 N6 116.70(17)
C17 C18 N6 123.23(18)
N7 C19 N9 117.64(18)
N7 C19 N6 126.02(18)
N9 C19 N6 116.20(18)
N10 C20 N8 118.95(18)
N10 C20 N7 116.88(18)
N8 C20 N7 124.02(18)

loop_
_geom_bond_atom_site_label_1
_geom_bond_atom_site_label_2
_geom_bond_distance
O1 C1 1.254(2)
O2 C2 1.261(2)
O3 C3 1.261(2)
O4 C4 1.249(2)
C1 C2 1.458(2)
C1 C4 1.466(3)
C2 C3 1.463(2)
C3 C4 1.458(2)
N1 C11 1.352(2)
N1 C10 1.418(2)
N1 H100 0.894(14)
N2 C11 1.321(2)
N2 C12 1.347(2)
N3 C12 1.337(2)
N3 H130 0.880(14)
N3 H131 0.908(15)
N4 C11 1.330(2)
N4 H140 0.902(15)
N4 H141 0.934(14)
N5 C12 1.316(2)
N5 H150 0.930(14)
N5 H151 0.847(14)
C5 C6 1.378(3)
C5 C10 1.382(3)
C5 H5 0.9500
C6 C7 1.375(3)
C6 H6 0.9500
C7 C8 1.371(3)
C7 H7 0.9500
C8 C9 1.379(3)
C8 H8 0.9500
C9 C10 1.387(3)
C9 H9 0.9500
N6 C19 1.345(2)
N6 C18 1.419(2)
N6 H160 0.940(14)
N7 C19 1.326(2)
N7 C20 1.342(2)
N8 C20 1.335(2)
N8 H180 0.932(15)
N8 H181 0.896(15)
N9 C19 1.338(2)
N9 H190 0.909(15)
N9 H191 0.915(15)
N10 C20 1.321(2)
N10 H200 0.944(16)
N10 H201 0.886(14)
C13 C14 1.382(3)
C13 C18 1.386(3)
C13 H13 0.9500
C14 C15 1.370(3)
C14 H14 0.9500
C15 C16 1.376(3)
C15 H15 0.9500
C16 C17 1.381(3)
C16 H16 0.9500
C17 C18 1.388(3)
C17 H17 0.9500
